data_1549268
loop_
_publ_author_name
'Ostrowska, Katarzyna'
'Ceresoli, Davide'
'Stadnicka, Katarzyna'
'Gryl, Marlena'
'Cazzaniga, Marco'
'Soave, Raffaella'
'Musielak, Bogdan'
'Witek, \/Lukasz J.'
'Goszczycki, Piotr'
'Grolik, Jaros\/law'
'Turek, Andrzej M.'

_publ_section_title
;
 \p--\p-Induced aggregation and single-crystal fluorescence anisotropy of
 5,6,10b-triazaacephenanthrylene
;
_journal_issue 3
_journal_name_full IUCrJ
_journal_page_first
;
;
_journal_paper_doi 10.1107/S2052252518001987
_journal_volume 5
_journal_year 2018
_chemical_formula_sum 'C26 H15 N5 O'
_chemical_formula_weight 413.43
_chemical_melting_point 556
_chemical_name_systematic
;
 5,6,10b-triazaacephenanthrylene 
;
_space_group_IT_number 2
_symmetry_cell_setting triclinic
_symmetry_space_group_name_Hall '-P 1'
_symmetry_space_group_name_H-M 'P -1'
_atom_sites_solution_hydrogens difmap
_atom_sites_solution_primary direct
_atom_sites_solution_secondary difmap
_audit_creation_method SHELXL-97
_cell_angle_alpha 84.147(6)
_cell_angle_beta 67.347(5)
_cell_angle_gamma 81.113(6)
_cell_formula_units_Z 2
_cell_length_a 9.2504(5)
_cell_length_b 9.4009(8)
_cell_length_c 11.9245(6)
_cell_measurement_reflns_used 5007
_cell_measurement_temperature 119.9(1)
_cell_measurement_theta_max 77.9834
_cell_measurement_theta_min 4.0182
_cell_volume 944.47(11)
_computing_cell_refinement
;
CrysAlisPro, Agilent Technologies,
Version 1.171.36.20 (release 27-06-2012 CrysAlis171 .NET)
(compiled Jul 11 2012,15:38:31)
;
_computing_data_collection
;
CrysAlisPro, Agilent Technologies,
Version 1.171.36.20 (release 27-06-2012 CrysAlis171 .NET)
(compiled Jul 11 2012,15:38:31)
;
_computing_data_reduction
;
CrysAlisPro, Agilent Technologies,
Version 1.171.36.20 (release 27-06-2012 CrysAlis171 .NET)
(compiled Jul 11 2012,15:38:31)
;
_computing_molecular_graphics
;
ORTEP-3 for Windows (L. Farrugia, J. Appl. Cryst., 32 (1999) 837) 
and Mercury 2.3 (C. F. Macrae, P. R. Edgington, P. McCabe, E. Pidcock, 
G. P. Shields, R. Taylor, M. Towler, J. van de Streek, J. Appl. Cryst., 
39 (2006) 453)
;
_computing_publication_material
;
SHELXL-97 (M. Sheldrick, Acta Cryst. A64 (2008) 112)
;
_computing_structure_refinement
;
SHELXL-97 (M. Sheldrick, Acta Cryst. A64 (2008) 112)
;
_computing_structure_solution
; SIR92 (A. Altomare, G. Cascarano, 
C. Giacovazzo, A. Guagliardi, M. C. Burla, G. Polidori, M. Camalli, 
J. Appl. Cryst., 27 (1994) 435)
;
_diffrn_ambient_temperature 119.9(1)
_diffrn_detector_area_resol_mean 10.3756
_diffrn_measured_fraction_theta_full 0.998
_diffrn_measured_fraction_theta_max 0.998
_diffrn_measurement_device_type 'SuperNova, Dual, Cu at zero, Atlas'
_diffrn_radiation_monochromator mirror
_diffrn_radiation_source 'SuperNova (Cu) X-ray Source'
_diffrn_radiation_type CuK\a
_diffrn_radiation_wavelength 1.54184
_diffrn_reflns_av_R_equivalents 0.1090
_diffrn_reflns_av_sigmaI/netI 0.0823
_diffrn_reflns_limit_h_max 11
_diffrn_reflns_limit_h_min -11
_diffrn_reflns_limit_k_max 11
_diffrn_reflns_limit_k_min -10
_diffrn_reflns_limit_l_max 14
_diffrn_reflns_limit_l_min -14
_diffrn_reflns_number 19315
_diffrn_reflns_theta_full 73.00
_diffrn_reflns_theta_max 73.00
_diffrn_reflns_theta_min 4.02
_exptl_absorpt_coefficient_mu 0.745
_exptl_absorpt_correction_T_max 0.9780
_exptl_absorpt_correction_T_min 0.7806
_exptl_absorpt_correction_type multi-scan
_exptl_absorpt_process_details
;
CrysAlisPro, Agilent Technologies,
Version 1.171.36.20 (release 27-06-2012 CrysAlis171 .NET)
(compiled Jul 11 2012,15:38:31)
Empirical absorption correction using spherical harmonics,
implemented in SCALE3 ABSPACK scaling algorithm.
;
_exptl_crystal_colour orange
_exptl_crystal_density_diffrn 1.454
_exptl_crystal_density_method 'not measured'
_exptl_crystal_description plate
_exptl_crystal_F_000 428
_exptl_crystal_size_max 0.35
_exptl_crystal_size_mid 0.20
_exptl_crystal_size_min 0.03
_refine_diff_density_max 0.425
_refine_diff_density_min -0.405
_refine_diff_density_rms 0.091
_refine_ls_extinction_method none
_refine_ls_goodness_of_fit_ref 1.063
_refine_ls_hydrogen_treatment mixed
_refine_ls_matrix_type full
_refine_ls_number_parameters 292
_refine_ls_number_reflns 3772
_refine_ls_number_restraints 0
_refine_ls_restrained_S_all 1.063
_refine_ls_R_factor_all 0.0916
_refine_ls_R_factor_gt 0.0681
_refine_ls_shift/su_max 0.000
_refine_ls_shift/su_mean 0.000
_refine_ls_structure_factor_coef Fsqd
_refine_ls_weighting_details 'w=1/[\s^2^(Fo^2^)+(0.1488P)^2^+0.0000P] where P=(Fo^2^+2Fc^2^)/3'
_refine_ls_weighting_scheme calc
_refine_ls_wR_factor_gt 0.1844
_refine_ls_wR_factor_ref 0.2170
_reflns_number_gt 2778
_reflns_number_total 3772
_reflns_threshold_expression >2sigma(I)
_cod_data_source_file yc5013.cif
_cod_data_source_block 3157_2a_LT
_cod_database_code 1549268

loop_
_symmetry_equiv_pos_as_xyz
'x, y, z'
'-x, -y, -z'

loop_
_atom_site_label
_atom_site_type_symbol
_atom_site_fract_x
_atom_site_fract_y
_atom_site_fract_z
_atom_site_U_iso_or_equiv
_atom_site_adp_type
_atom_site_occupancy
_atom_site_symmetry_multiplicity
_atom_site_calc_flag
_atom_site_refinement_flags
C1 C 1.0127(2) 0.2815(3) 0.4410(2) 0.0242(5) Uani 1 1 d .
C2 C 0.8696(2) 0.3719(3) 0.5188(2) 0.0227(5) Uani 1 1 d .
C3 C 0.7846(3) 0.3443(3) 0.6409(2) 0.0234(5) Uani 1 1 d .
C3A C 0.8451(2) 0.2187(3) 0.6933(2) 0.0235(5) Uani 1 1 d .
C4 C 0.7883(2) 0.1414(3) 0.8126(2) 0.0242(5) Uani 1 1 d .
O4 O 0.67046(18) 0.1705(2) 0.90269(14) 0.0290(4) Uani 1 1 d .
N5 N 0.9015(2) 0.0185(2) 0.80669(17) 0.0247(5) Uani 1 1 d .
C5A C 1.0253(2) 0.0184(3) 0.6937(2) 0.0229(5) Uani 1 1 d .
N6 N 1.1518(2) -0.0719(2) 0.65480(17) 0.0264(5) Uani 1 1 d .
C6A C 1.2517(3) -0.0418(3) 0.5341(2) 0.0233(5) Uani 1 1 d .
C7 C 1.3942(3) -0.1342(3) 0.4891(2) 0.0270(5) Uani 1 1 d .
H7 H 1.4169 -0.2115 0.5400 0.032 Uiso 1 1 calc R
C8 C 1.5016(3) -0.1144(3) 0.3722(2) 0.0287(6) Uani 1 1 d .
H8 H 1.5966 -0.1786 0.3424 0.034 Uiso 1 1 calc R
C9 C 1.4697(3) 0.0001(3) 0.2983(2) 0.0304(6) Uani 1 1 d .
H9 H 1.5443 0.0140 0.2181 0.037 Uiso 1 1 calc R
C10 C 1.3308(3) 0.0947(3) 0.3394(2) 0.0283(6) Uani 1 1 d .
H10 H 1.3116 0.1731 0.2880 0.034 Uiso 1 1 calc R
C10A C 1.2193(2) 0.0736(3) 0.4571(2) 0.0233(5) Uani 1 1 d .
N10B N 1.0736(2) 0.1659(2) 0.50614(16) 0.0230(5) Uani 1 1 d .
C3A' C 0.9839(3) 0.1408(3) 0.6241(2) 0.0226(5) Uani 1 1 d .
N11 N 1.0818(2) 0.2969(3) 0.32659(18) 0.0302(5) Uani 1 1 d .
H11 H 1.039(4) 0.373(3) 0.291(3) 0.036 Uiso 1 1 d .
C21 C 0.8237(2) 0.4981(3) 0.4561(2) 0.0248(5) Uani 1 1 d .
N22 N 0.7950(2) 0.5980(3) 0.40017(19) 0.0327(5) Uani 1 1 d .
C31 C 0.6473(3) 0.4448(3) 0.7127(2) 0.0249(5) Uani 1 1 d .
C32 C 0.6504(3) 0.5014(3) 0.8150(2) 0.0273(5) Uani 1 1 d .
H32 H 0.7347 0.4687 0.8418 0.033 Uiso 1 1 calc R
C33 C 0.5305(3) 0.6054(3) 0.8778(2) 0.0314(6) Uani 1 1 d .
H33 H 0.5344 0.6461 0.9462 0.038 Uiso 1 1 calc R
C34 C 0.4055(3) 0.6499(3) 0.8413(2) 0.0336(6) Uani 1 1 d .
H34 H 0.3239 0.7216 0.8843 0.040 Uiso 1 1 calc R
C35 C 0.3984(3) 0.5905(3) 0.7422(2) 0.0336(6) Uani 1 1 d .
H35 H 0.3104 0.6196 0.7191 0.040 Uiso 1 1 calc R
C36 C 0.5190(3) 0.4889(3) 0.6765(2) 0.0283(6) Uani 1 1 d .
H36 H 0.5149 0.4494 0.6077 0.034 Uiso 1 1 calc R
C51 C 0.8844(3) -0.0908(3) 0.90228(19) 0.0249(5) Uani 1 1 d .
C52 C 1.0130(3) -0.1478(3) 0.9323(2) 0.0324(6) Uani 1 1 d .
H52 H 1.1130 -0.1151 0.8895 0.039 Uiso 1 1 calc R
C53 C 0.9942(3) -0.2531(3) 1.0254(2) 0.0378(7) Uani 1 1 d .
H53 H 1.0822 -0.2929 1.0460 0.045 Uiso 1 1 calc R
C54 C 0.8478(3) -0.3011(3) 1.0892(2) 0.0341(6) Uani 1 1 d .
H54 H 0.8358 -0.3735 1.1527 0.041 Uiso 1 1 calc R
C55 C 0.7200(3) -0.2422(3) 1.0590(2) 0.0298(6) Uani 1 1 d .
H55 H 0.6196 -0.2737 1.1027 0.036 Uiso 1 1 calc R
C56 C 0.7374(3) -0.1377(3) 0.9658(2) 0.0265(5) Uani 1 1 d .
H56 H 0.6494 -0.0981 0.9452 0.032 Uiso 1 1 calc R

loop_
_atom_site_aniso_label
_atom_site_aniso_U_11
_atom_site_aniso_U_22
_atom_site_aniso_U_33
_atom_site_aniso_U_23
_atom_site_aniso_U_13
_atom_site_aniso_U_12
C1 0.0163(10) 0.0287(13) 0.0235(10) 0.0036(9) -0.0052(8) 0.0001(9)
C2 0.0149(10) 0.0259(13) 0.0238(11) 0.0020(9) -0.0060(8) 0.0021(9)
C3 0.0167(10) 0.0273(13) 0.0237(11) 0.0027(9) -0.0069(8) 0.0000(9)
C3A 0.0156(10) 0.0262(13) 0.0235(10) 0.0039(9) -0.0039(8) -0.0001(9)
C4 0.0151(10) 0.0280(13) 0.0253(11) 0.0023(9) -0.0053(8) 0.0006(9)
O4 0.0187(8) 0.0351(11) 0.0229(8) 0.0020(7) -0.0004(6) 0.0045(7)
N5 0.0155(9) 0.0289(12) 0.0221(9) 0.0044(8) -0.0018(7) 0.0015(8)
C5A 0.0150(10) 0.0254(13) 0.0227(11) 0.0046(9) -0.0030(8) -0.0008(9)
N6 0.0166(9) 0.0316(12) 0.0245(10) 0.0033(8) -0.0033(8) 0.0007(8)
C6A 0.0150(10) 0.0255(13) 0.0240(11) 0.0008(9) -0.0026(8) -0.0011(9)
C7 0.0175(10) 0.0277(13) 0.0307(12) 0.0014(10) -0.0057(9) 0.0015(9)
C8 0.0174(10) 0.0284(14) 0.0314(12) -0.0020(10) -0.0008(9) 0.0010(9)
C9 0.0194(11) 0.0361(15) 0.0264(11) -0.0005(10) 0.0007(9) -0.0017(10)
C10 0.0199(11) 0.0317(15) 0.0256(11) 0.0024(10) -0.0022(9) 0.0002(10)
C10A 0.0149(10) 0.0254(13) 0.0247(11) 0.0021(9) -0.0037(9) -0.0003(9)
N10B 0.0153(8) 0.0271(11) 0.0206(9) 0.0028(8) -0.0026(7) 0.0014(8)
C3A' 0.0161(10) 0.0273(13) 0.0212(10) 0.0033(9) -0.0044(8) -0.0028(9)
N11 0.0241(10) 0.0362(13) 0.0233(10) 0.0056(9) -0.0056(8) 0.0031(9)
C21 0.0169(10) 0.0301(14) 0.0231(10) 0.0024(9) -0.0042(8) -0.0014(9)
N22 0.0291(11) 0.0349(13) 0.0302(10) 0.0041(9) -0.0106(8) 0.0023(9)
C31 0.0171(10) 0.0261(13) 0.0244(10) 0.0053(9) -0.0034(8) 0.0020(9)
C32 0.0196(10) 0.0300(14) 0.0259(11) 0.0041(9) -0.0047(8) 0.0013(10)
C33 0.0283(12) 0.0288(14) 0.0253(11) 0.0018(10) 0.0003(9) 0.0009(10)
C34 0.0216(11) 0.0300(14) 0.0309(12) 0.0056(10) 0.0047(9) 0.0071(10)
C35 0.0183(11) 0.0367(16) 0.0354(13) 0.0102(11) -0.0042(9) 0.0031(10)
C36 0.0187(11) 0.0316(14) 0.0290(11) 0.0076(10) -0.0067(9) 0.0012(10)
C51 0.0185(10) 0.0284(14) 0.0207(10) 0.0034(9) -0.0024(8) 0.0015(9)
C52 0.0162(10) 0.0406(16) 0.0329(12) 0.0082(11) -0.0042(9) -0.0017(10)
C53 0.0216(11) 0.0490(18) 0.0367(14) 0.0116(12) -0.0100(10) 0.0016(11)
C54 0.0271(12) 0.0397(16) 0.0272(11) 0.0134(10) -0.0056(10) -0.0020(11)
C55 0.0241(11) 0.0326(15) 0.0266(11) 0.0057(10) -0.0043(9) -0.0040(10)
C56 0.0174(10) 0.0310(14) 0.0261(11) 0.0035(9) -0.0058(8) 0.0020(9)

loop_
_atom_type_symbol
_atom_type_description
_atom_type_scat_dispersion_real
_atom_type_scat_dispersion_imag
_atom_type_scat_source
C C 0.0181 0.0091 'International Tables Vol C Tables 4.2.6.8 and 6.1.1.4'
H H 0.0000 0.0000 'International Tables Vol C Tables 4.2.6.8 and 6.1.1.4'
N N 0.0311 0.0180 'International Tables Vol C Tables 4.2.6.8 and 6.1.1.4'
O O 0.0492 0.0322 'International Tables Vol C Tables 4.2.6.8 and 6.1.1.4'

loop_
_geom_angle_atom_site_label_1
_geom_angle_atom_site_label_2
_geom_angle_atom_site_label_3
_geom_angle
N11 C1 N10B 119.3(2)
N11 C1 C2 126.3(2)
N10B C1 C2 114.40(18)
C3 C2 C21 120.5(2)
C3 C2 C1 125.8(2)
C21 C2 C1 113.73(19)
C2 C3 C3A 115.0(2)
C2 C3 C31 121.9(2)
C3A C3 C31 122.9(2)
C3A' C3A C3 119.4(2)
C3A' C3A C4 106.6(2)
C3 C3A C4 134.0(2)
O4 C4 N5 123.7(2)
O4 C4 C3A 129.9(2)
N5 C4 C3A 106.42(18)
C5A N5 C4 109.92(19)
C5A N5 C51 126.00(19)
C4 N5 C51 124.03(18)
N6 C5A N5 128.6(2)
N6 C5A C3A' 125.2(2)
N5 C5A C3A' 106.13(19)
C5A N6 C6A 114.0(2)
C7 C6A N6 116.1(2)
C7 C6A C10A 118.9(2)
N6 C6A C10A 125.1(2)
C8 C7 C6A 121.1(2)
C8 C7 H7 119.5
C6A C7 H7 119.5
C7 C8 C9 119.5(2)
C7 C8 H8 120.2
C9 C8 H8 120.2
C10 C9 C8 121.3(2)
C10 C9 H9 119.3
C8 C9 H9 119.3
C9 C10 C10A 119.6(2)
C9 C10 H10 120.2
C10A C10 H10 120.2
C10 C10A C6A 119.6(2)
C10 C10A N10B 123.1(2)
C6A C10A N10B 117.3(2)
C3A' N10B C10A 116.75(19)
C3A' N10B C1 117.02(18)
C10A N10B C1 126.22(18)
N10B C3A' C3A 127.7(2)
N10B C3A' C5A 121.4(2)
C3A C3A' C5A 110.8(2)
C1 N11 H11 115.0(19)
N22 C21 C2 176.1(2)
C32 C31 C36 119.7(2)
C32 C31 C3 118.6(2)
C36 C31 C3 121.6(2)
C33 C32 C31 120.1(2)
C33 C32 H32 120.0
C31 C32 H32 120.0
C34 C33 C32 120.1(2)
C34 C33 H33 120.0
C32 C33 H33 120.0
C33 C34 C35 120.3(2)
C33 C34 H34 119.8
C35 C34 H34 119.8
C34 C35 C36 120.4(2)
C34 C35 H35 119.8
C36 C35 H35 119.8
C35 C36 C31 119.4(2)
C35 C36 H36 120.3
C31 C36 H36 120.3
C52 C51 C56 120.4(2)
C52 C51 N5 120.1(2)
C56 C51 N5 119.6(2)
C53 C52 C51 119.3(2)
C53 C52 H52 120.3
C51 C52 H52 120.3
C52 C53 C54 120.7(2)
C52 C53 H53 119.6
C54 C53 H53 119.6
C55 C54 C53 119.3(2)
C55 C54 H54 120.3
C53 C54 H54 120.3
C56 C55 C54 120.5(2)
C56 C55 H55 119.7
C54 C55 H55 119.7
C55 C56 C51 119.7(2)
C55 C56 H56 120.1
C51 C56 H56 120.1

loop_
_geom_bond_atom_site_label_1
_geom_bond_atom_site_label_2
_geom_bond_distance
C1 N11 1.268(3)
C1 N10B 1.441(3)
C1 C2 1.483(3)
C2 C3 1.382(3)
C2 C21 1.434(3)
C3 C3A 1.419(3)
C3 C31 1.481(3)
C3A C3A' 1.372(3)
C3A C4 1.470(3)
C4 O4 1.218(3)
C4 N5 1.423(3)
N5 C5A 1.392(3)
N5 C51 1.432(3)
C5A N6 1.289(3)
C5A C3A' 1.440(3)
N6 C6A 1.406(3)
C6A C7 1.406(3)
C6A C10A 1.421(3)
C7 C8 1.379(3)
C7 H7 0.9500
C8 C9 1.390(4)
C8 H8 0.9500
C9 C10 1.389(3)
C9 H9 0.9500
C10 C10A 1.401(3)
C10 H10 0.9500
C10A N10B 1.431(3)
N10B C3A' 1.348(3)
N11 H11 0.90(3)
C21 N22 1.153(3)
C31 C32 1.391(3)
C31 C36 1.404(3)
C32 C33 1.387(3)
C32 H32 0.9500
C33 C34 1.379(4)
C33 H33 0.9500
C34 C35 1.386(4)
C34 H34 0.9500
C35 C36 1.386(3)
C35 H35 0.9500
C36 H36 0.9500
C51 C52 1.387(3)
C51 C56 1.393(3)
C52 C53 1.387(4)
C52 H52 0.9500
C53 C54 1.393(4)
C53 H53 0.9500
C54 C55 1.385(3)
C54 H54 0.9500
C55 C56 1.383(3)
C55 H55 0.9500
C56 H56 0.9500

loop_
_geom_hbond_atom_site_label_D
_geom_hbond_atom_site_label_H
_geom_hbond_atom_site_label_A
_geom_hbond_distance_DH
_geom_hbond_distance_HA
_geom_hbond_distance_DA
_geom_hbond_angle_DHA
C10 H10 N11 0.95 2.16 2.794(3) 123
N11 H11 CG7 0.90(3) 2.59(3) 3.128(3) 119(2)
C56 H56 O4 0.95 2.55 2.950(3) 106

loop_
_geom_torsion_atom_site_label_1
_geom_torsion_atom_site_label_2
_geom_torsion_atom_site_label_3
_geom_torsion_atom_site_label_4
_geom_torsion
N11 C1 C2 C3 171.9(3)
N10B C1 C2 C3 -7.5(4)
N11 C1 C2 C21 -9.0(4)
N10B C1 C2 C21 171.5(2)
C21 C2 C3 C3A -177.9(2)
C1 C2 C3 C3A 1.0(4)
C21 C2 C3 C31 -2.0(4)
C1 C2 C3 C31 177.0(2)
C2 C3 C3A C3A' 3.9(3)
C31 C3 C3A C3A' -172.0(2)
C2 C3 C3A C4 -173.3(2)
C31 C3 C3A C4 10.8(4)
C3A' C3A C4 O4 179.8(3)
C3 C3A C4 O4 -2.7(5)
C3A' C3A C4 N5 0.3(3)
C3 C3A C4 N5 177.8(3)
O4 C4 N5 C5A -177.6(2)
C3A C4 N5 C5A 1.9(3)
O4 C4 N5 C51 4.9(4)
C3A C4 N5 C51 -175.6(2)
C4 N5 C5A N6 177.7(2)
C51 N5 C5A N6 -4.8(4)
C4 N5 C5A C3A' -3.3(3)
C51 N5 C5A C3A' 174.2(2)
N5 C5A N6 C6A 178.7(2)
C3A' C5A N6 C6A -0.1(4)
C5A N6 C6A C7 177.7(2)
C5A N6 C6A C10A -1.7(4)
N6 C6A C7 C8 -179.6(2)
C10A C6A C7 C8 -0.1(4)
C6A C7 C8 C9 1.1(4)
C7 C8 C9 C10 -0.6(4)
C8 C9 C10 C10A -0.8(4)
C9 C10 C10A C6A 1.8(4)
C9 C10 C10A N10B -179.9(2)
C7 C6A C10A C10 -1.3(4)
N6 C6A C10A C10 178.1(2)
C7 C6A C10A N10B -179.7(2)
N6 C6A C10A N10B -0.3(4)
C10 C10A N10B C3A' -174.2(2)
C6A C10A N10B C3A' 4.1(3)
C10 C10A N10B C1 6.7(4)
C6A C10A N10B C1 -174.9(2)
N11 C1 N10B C3A' -170.6(2)
C2 C1 N10B C3A' 8.9(3)
N11 C1 N10B C10A 8.5(4)
C2 C1 N10B C10A -172.0(2)
C10A N10B C3A' C3A 175.9(2)
C1 N10B C3A' C3A -4.9(4)
C10A N10B C3A' C5A -6.0(3)
C1 N10B C3A' C5A 173.1(2)
C3 C3A C3A' N10B -2.0(4)
C4 C3A C3A' N10B 175.9(2)
C3 C3A C3A' C5A 179.7(2)
C4 C3A C3A' C5A -2.4(3)
N6 C5A C3A' N10B 4.2(4)
N5 C5A C3A' N10B -174.8(2)
N6 C5A C3A' C3A -177.4(2)
N5 C5A C3A' C3A 3.6(3)
C3 C2 C21 N22 169(4)
C1 C2 C21 N22 -10(4)
C2 C3 C31 C32 -121.9(3)
C3A C3 C31 C32 53.7(3)
C2 C3 C31 C36 55.0(4)
C3A C3 C31 C36 -129.3(3)
C36 C31 C32 C33 -2.8(4)
C3 C31 C32 C33 174.2(2)
C31 C32 C33 C34 1.9(4)
C32 C33 C34 C35 0.4(4)
C33 C34 C35 C36 -1.9(4)
C34 C35 C36 C31 1.1(4)
C32 C31 C36 C35 1.2(4)
C3 C31 C36 C35 -175.7(2)
C5A N5 C51 C52 44.3(4)
C4 N5 C51 C52 -138.6(2)
C5A N5 C51 C56 -136.6(2)
C4 N5 C51 C56 40.5(3)
C56 C51 C52 C53 0.6(4)
N5 C51 C52 C53 179.7(2)
C51 C52 C53 C54 -0.4(4)
C52 C53 C54 C55 -0.2(4)
C53 C54 C55 C56 0.6(4)
C54 C55 C56 C51 -0.4(4)
C52 C51 C56 C55 -0.2(4)
N5 C51 C56 C55 -179.4(2)
